data_7112167
loop_
_publ_author_name
'Lenard Hussein'
'Nibadita Purkait'
'Mustafa Biyikal'
'Eugenia Tausch'
'Peter W. Roesky'
'Siegfried Blechert'

_publ_section_title
;
 Highly enantioselective hydroamination to six-membered rings by
 heterobimetallic catalysts
;
_journal_name_full Chem.Commun.
_journal_page_first 3862
_journal_paper_doi 10.1039/C3CC48874H
_journal_volume 50
_journal_year 2014
_chemical_absolute_configuration rmad
_chemical_formula_moiety 'C38 H44 N4 O3 S Zn'
_chemical_formula_sum 'C38 H44 N4 O3 S Zn'
_chemical_formula_weight 702.20
_chemical_name_systematic
;
  ?
;
_space_group_crystal_system orthorhombic
_space_group_IT_number 19
_space_group_name_Hall 'P 2ac 2ab'
_space_group_name_H-M_alt 'P 21 21 21'
_symmetry_space_group_name_Hall 'P 2ac 2ab'
_symmetry_space_group_name_H-M 'P 21 21 21'
_atom_sites_solution_hydrogens geom
_audit_creation_date 2013-10-07
_audit_creation_method
;
Olex2 1.2
(compiled 2013.09.17 svn.r2790 for OlexSys, GUI svn.r4601)
;
_cell_angle_alpha 90.00
_cell_angle_beta 90.00
_cell_angle_gamma 90.00
_cell_formula_units_Z 4
_cell_length_a 8.1989(6)
_cell_length_b 11.6090(7)
_cell_length_c 36.4888(22)
_cell_measurement_reflns_used 4501
_cell_measurement_temperature 100
_cell_measurement_theta_max 23.31
_cell_measurement_theta_min 1.12
_cell_volume 3473.0(4)
_computing_molecular_graphics
;
O. V. Dolomanov, L. J. Bourhis, R. J. Gildea, J. A. K. Howard and H.
Puschmann,
OLEX2: a complete structure solution, refinement and analysis program.
J. Appl. Cryst. (2009). 42, 339-341.
;
_computing_publication_material
;
O. V. Dolomanov, L. J. Bourhis, R. J. Gildea, J. A. K. Howard and H.
Puschmann,
OLEX2: a complete structure solution, refinement and analysis program.
J. Appl. Cryst. (2009). 42, 339-341.
;
_computing_structure_refinement
;
SHELX, G.M. Sheldrick, Acta Cryst.
(2008). A64, 112-122
;
_diffrn_ambient_temperature 100
_diffrn_detector_area_resol_mean 5.81
_diffrn_measured_fraction_theta_full 0.999
_diffrn_measured_fraction_theta_max 0.999
_diffrn_radiation_type MoK\a
_diffrn_radiation_wavelength 0.71073
_diffrn_reflns_av_R_equivalents 0.1743
_diffrn_reflns_av_unetI/netI 0.2410
_diffrn_reflns_Laue_measured_fraction_full 0.999
_diffrn_reflns_Laue_measured_fraction_max 0.999
_diffrn_reflns_limit_h_max 9
_diffrn_reflns_limit_h_min -9
_diffrn_reflns_limit_k_max 13
_diffrn_reflns_limit_k_min -12
_diffrn_reflns_limit_l_max 27
_diffrn_reflns_limit_l_min -43
_diffrn_reflns_number 22651
_diffrn_reflns_point_group_measured_fraction_full 0.999
_diffrn_reflns_point_group_measured_fraction_max 1.000
_diffrn_reflns_theta_full 25.242
_diffrn_reflns_theta_max 25.250
_diffrn_reflns_theta_min 1.116
_diffrn_source 'Mo LFF Sealed Tube'
_exptl_absorpt_coefficient_mu 0.810
_exptl_absorpt_correction_type none
_exptl_crystal_colour colorless
_exptl_crystal_density_diffrn 1.343
_exptl_crystal_F_000 1480
_exptl_crystal_size_max 0.134
_exptl_crystal_size_mid 0.103
_exptl_crystal_size_min 0.101
_refine_diff_density_max 0.875
_refine_diff_density_min -0.703
_refine_diff_density_rms 0.095
_refine_ls_abs_structure_details
;
  Flack x determined using 857 quotients [(I+)-(I-)]/[(I+)+(I-)]
  (Parsons and Flack (2004), Acta Cryst. A60, s61).
;
_refine_ls_abs_structure_Flack 0.03(3)
_refine_ls_extinction_method none
_refine_ls_goodness_of_fit_ref 0.806
_refine_ls_hydrogen_treatment constr
_refine_ls_matrix_type full
_refine_ls_number_parameters 436
_refine_ls_number_reflns 6272
_refine_ls_number_restraints 6
_refine_ls_restrained_S_all 0.806
_refine_ls_R_factor_all 0.1339
_refine_ls_R_factor_gt 0.0657
_refine_ls_shift/su_max 0.000
_refine_ls_shift/su_mean 0.000
_refine_ls_structure_factor_coef Fsqd
_refine_ls_weighting_details
;
  w=1/[\s^2^(Fo^2^)]
  where P=(Fo^2^+2Fc^2^)/3
;
_refine_ls_weighting_scheme calc
_refine_ls_wR_factor_gt 0.1230
_refine_ls_wR_factor_ref 0.1418
_reflns_Friedel_coverage 0.754
_reflns_Friedel_fraction_full 1.000
_reflns_Friedel_fraction_max 1.000
_reflns_number_gt 3087
_reflns_number_total 6272
_reflns_threshold_expression 'I > 2\s(I)'
_cod_data_source_file c3cc48874h2.cif
_cod_data_source_block Zn2
_cod_original_cell_volume 3473.1(4)
_cod_database_code 7112167
_shelxl_version_number 2013-2
_shelx_space_group_comment
;
The symmetry employed for this shelxl refinement is uniquely defined
by the following loop, which should always be used as a source of
symmetry information in preference to the above space-group names.
They are only intended as comments.
;
_olex2_refinement_description
;
1. Fixed Uiso
  At 1.2 times of:
   All C(H) groups, All C(H,H) groups, All N(H) groups
  At 1.5 times of:
   All C(H,H,H) groups
2. Uiso/Uaniso restraints and constraints
Uanis(C4) \\sim Ueq: with sigma of 0.006 and sigma for terminal atoms of
0.012
3. Others
  Fixed Sof: H29(0.35) H29A(0.65) C30A(0.35) H30A(0.65) H30B(0.65)
H30C(0.65)
  C30B(0.65) H30D(0.35) H30E(0.35) H30F(0.35)
4.a Ternary CH refined with riding coordinates:
  C1(H1), C2(H2), C14(H14), C29(H29), C29(H29A)
4.b Secondary CH2 refined with riding coordinates:
  C3(H3A,H3B), C4(H4A,H4B), C5(H5A,H5B), C6(H6A,H6B)
4.c Me refined with riding coordinates:
  C30A(H30A,H30B,H30C), C30B(H30D,H30E,H30F)
4.d Aromatic/amide H refined with riding coordinates:
  C7(H7), C11(H11), C12(H12), C13(H13), C17(H17), C18(H18), C19(H19),
C20(H20),
  C21(H21), C22(H22), C26(H26), C27(H27), C28(H28), C32(H32), C33(H33),
C34(H34),
   C35(H35), C36(H36), N3(H3), N4(H4)
4.e Idealised Me refined as rotating group:
  C15(H15A,H15B,H15C), C37(H37A,H37B,H37C), C38(H38A,H38B,H38C)
;

loop_
_space_group_symop_operation_xyz
'x, y, z'
'-x+1/2, -y, z+1/2'
'x+1/2, -y+1/2, -z'
'-x, y+1/2, -z+1/2'

loop_
_atom_site_label
_atom_site_type_symbol
_atom_site_fract_x
_atom_site_fract_y
_atom_site_fract_z
_atom_site_U_iso_or_equiv
_atom_site_adp_type
_atom_site_occupancy
_atom_site_site_symmetry_order
_atom_site_calc_flag
_atom_site_refinement_flags_posn
_atom_site_refinement_flags_adp
_atom_site_refinement_flags_occupancy
_atom_site_disorder_assembly
_atom_site_disorder_group
C1 C 0.4764(15) 0.9559(8) 0.4919(3) 0.023(2) Uani 1 1 d . . . . .
H1 H 0.3578 0.9641 0.4942 0.027 Uiso 1 1 calc R U . . .
C2 C 0.5008(11) 0.8334(9) 0.4767(2) 0.022(2) Uani 1 1 d . . . . .
H2 H 0.6164 0.8257 0.4703 0.027 Uiso 1 1 calc R U . . .
C3 C 0.4039(12) 0.8174(10) 0.4421(3) 0.032(2) Uani 1 1 d . . . . .
H3A H 0.2886 0.8253 0.4475 0.038 Uiso 1 1 calc R U . . .
H3B H 0.4220 0.7403 0.4327 0.038 Uiso 1 1 calc R U . . .
C4 C 0.4514(18) 0.9048(9) 0.4130(3) 0.034(3) Uani 1 1 d . U . . .
H4A H 0.3824 0.8949 0.3916 0.041 Uiso 1 1 calc R U . . .
H4B H 0.5635 0.8917 0.4056 0.041 Uiso 1 1 calc R U . . .
C5 C 0.4335(15) 1.0289(9) 0.4276(3) 0.030(3) Uani 1 1 d . . . . .
H5A H 0.4744 1.0825 0.4094 0.036 Uiso 1 1 calc R U . . .
H5B H 0.3188 1.0455 0.4315 0.036 Uiso 1 1 calc R U . . .
C6 C 0.5251(15) 1.0462(9) 0.4631(3) 0.024(2) Uani 1 1 d . . . . .
H6A H 0.5024 1.1227 0.4725 0.029 Uiso 1 1 calc R U . . .
H6B H 0.6414 1.0410 0.4585 0.029 Uiso 1 1 calc R U . . .
C7 C 0.6414(15) 1.0425(10) 0.5389(3) 0.028(3) Uani 1 1 d . . . . .
H7 H 0.6753 1.0959 0.5216 0.033 Uiso 1 1 calc R U . . .
C8 C 0.7091(16) 1.0524(10) 0.5750(3) 0.030(3) Uani 1 1 d . . . . .
C9 C 0.6833(15) 0.9731(9) 0.6042(3) 0.028(3) Uani 1 1 d . . . . .
C10 C 0.7493(17) 0.9945(10) 0.6391(3) 0.034(3) Uani 1 1 d . . . . .
C11 C 0.8439(16) 1.0893(11) 0.6452(3) 0.032(3) Uani 1 1 d . . . . .
H11 H 0.8878 1.1022 0.6683 0.039 Uiso 1 1 calc R U . . .
C12 C 0.8760(13) 1.1688(10) 0.6162(3) 0.027(2) Uani 1 1 d . . . . .
H12 H 0.9410 1.2332 0.6203 0.032 Uiso 1 1 calc R U . . .
C13 C 0.8111(13) 1.1495(9) 0.5828(3) 0.026(3) Uani 1 1 d . . . . .
H13 H 0.8334 1.2015 0.5640 0.032 Uiso 1 1 calc R U . . .
C14 C 0.7538(18) 0.9117(11) 0.7035(3) 0.039(3) Uani 1 1 d . . . . .
H14 H 0.7780 0.9900 0.7119 0.047 Uiso 1 1 calc R U . . .
C15 C 0.623(2) 0.8661(16) 0.7277(4) 0.072(6) Uani 1 1 d . . . . .
H15A H 0.5908 0.7911 0.7193 0.108 Uiso 1 1 calc R U . . .
H15B H 0.5311 0.9170 0.7271 0.108 Uiso 1 1 calc R U . . .
H15C H 0.6636 0.8605 0.7523 0.108 Uiso 1 1 calc R U . . .
C16 C 0.9071(15) 0.8429(12) 0.7082(3) 0.039(3) Uani 1 1 d . . . . .
C17 C 0.918(2) 0.7355(14) 0.6895(5) 0.073(6) Uani 1 1 d . . . . .
H17 H 0.8338 0.7147 0.6738 0.087 Uiso 1 1 calc R U . . .
C18 C 1.044(3) 0.6631(19) 0.6933(6) 0.091(6) Uani 1 1 d . . . . .
H18 H 1.0466 0.5955 0.6797 0.109 Uiso 1 1 calc R U . . .
C19 C 1.166(2) 0.686(2) 0.7165(6) 0.084(6) Uani 1 1 d . . . . .
H19 H 1.2501 0.6335 0.7196 0.101 Uiso 1 1 calc R U . . .
C20 C 1.165(2) 0.7907(19) 0.7362(5) 0.078(6) Uani 1 1 d . . . . .
H20 H 1.2513 0.8086 0.7519 0.094 Uiso 1 1 calc R U . . .
C21 C 1.033(2) 0.8686(13) 0.7320(4) 0.059(4) Uani 1 1 d . . . . .
H21 H 1.0313 0.9369 0.7453 0.071 Uiso 1 1 calc R U . . .
C22 C 0.4729(16) 0.6425(8) 0.4996(3) 0.027(3) Uani 1 1 d . . . . .
H22 H 0.4813 0.6206 0.4752 0.033 Uiso 1 1 calc R U . . .
C23 C 0.4665(15) 0.5519(9) 0.5257(3) 0.026(2) Uani 1 1 d . . . . .
C24 C 0.4569(17) 0.5670(9) 0.5637(3) 0.034(3) Uani 1 1 d . . . . .
C25 C 0.4631(16) 0.4694(9) 0.5870(3) 0.032(3) Uani 1 1 d . . . . .
C26 C 0.4712(15) 0.3581(9) 0.5726(3) 0.035(3) Uani 1 1 d . . . . .
H26 H 0.4702 0.2946 0.5881 0.042 Uiso 1 1 calc R U . . .
C27 C 0.4809(15) 0.3434(8) 0.5348(3) 0.036(3) Uani 1 1 d . . . . .
H27 H 0.4879 0.2696 0.5250 0.043 Uiso 1 1 calc R U . . .
C28 C 0.4803(15) 0.4371(8) 0.5119(3) 0.030(3) Uani 1 1 d . . . . .
H28 H 0.4891 0.4258 0.4867 0.036 Uiso 1 1 calc R U . . .
C29 C 0.531(2) 0.4135(13) 0.6500(3) 0.059(4) Uani 1 1 d . . . . .
H29 H 0.6357 0.3795 0.6429 0.071 Uiso 0.35 1 calc R U P A 1
H29A H 0.6062 0.3653 0.6359 0.071 Uiso 0.65 1 calc R U P A 2
C30A C 0.545(8) 0.517(5) 0.6860(14) 0.08(2) Uani 0.35 1 d . . P B 1
H30A H 0.6224 0.5753 0.6794 0.124 Uiso 0.65 1 calc R U P B 1
H30B H 0.5799 0.4794 0.7081 0.124 Uiso 0.65 1 calc R U P B 1
H30C H 0.4401 0.5515 0.6899 0.124 Uiso 0.65 1 calc R U P B 1
C30B C 0.637(4) 0.466(3) 0.6787(8) 0.056(9) Uani 0.65 1 d . . P B 2
H30D H 0.7127 0.5183 0.6674 0.084 Uiso 0.35 1 calc R U P B 2
H30E H 0.6951 0.4071 0.6915 0.084 Uiso 0.35 1 calc R U P B 2
H30F H 0.5699 0.5082 0.6958 0.084 Uiso 0.35 1 calc R U P B 2
C31 C 0.4134(13) 0.3299(11) 0.6658(3) 0.028(3) Uani 1 1 d . . . . .
C32 C 0.2485(16) 0.3524(10) 0.6691(4) 0.041(3) Uani 1 1 d . . . . .
H32 H 0.2102 0.4205 0.6588 0.050 Uiso 1 1 calc R U . . .
C33 C 0.1404(19) 0.2857(15) 0.6856(4) 0.061(5) Uani 1 1 d . . . . .
H33 H 0.0311 0.3070 0.6866 0.073 Uiso 1 1 calc R U . . .
C34 C 0.191(3) 0.187(2) 0.7010(4) 0.077(5) Uani 1 1 d . . . . .
H34 H 0.1158 0.1413 0.7135 0.092 Uiso 1 1 calc R U . . .
C35 C 0.346(3) 0.1520(11) 0.6988(4) 0.065(5) Uani 1 1 d . . . . .
H35 H 0.3779 0.0818 0.7088 0.078 Uiso 1 1 calc R U . . .
C36 C 0.466(2) 0.2249(9) 0.6804(3) 0.047(3) Uani 1 1 d . . . . .
H36 H 0.5741 0.2022 0.6784 0.056 Uiso 1 1 calc R U . . .
C37 C 0.2186(18) 0.8950(13) 0.6372(3) 0.054(4) Uani 1 1 d . . . . .
H37A H 0.1818 0.8167 0.6392 0.081 Uiso 1 1 calc R U . . .
H37B H 0.1742 0.9396 0.6569 0.081 Uiso 1 1 calc R U . . .
H37C H 0.3356 0.8969 0.6383 0.081 Uiso 1 1 calc R U . . .
C38 C 0.2660(17) 1.0830(10) 0.5961(4) 0.050(4) Uani 1 1 d . . . . .
H38A H 0.3786 1.0665 0.6011 0.075 Uiso 1 1 calc R U . . .
H38B H 0.2235 1.1323 0.6150 0.075 Uiso 1 1 calc R U . . .
H38C H 0.2570 1.1208 0.5728 0.075 Uiso 1 1 calc R U . . .
N1 N 0.5347(14) 0.9639(7) 0.5282(2) 0.030(2) Uani 1 1 d . . . . .
N2 N 0.4685(12) 0.7532(7) 0.5061(2) 0.023(2) Uani 1 1 d . . . . .
N3 N 0.6968(15) 0.9215(10) 0.6664(3) 0.051(3) Uani 1 1 d . . . . .
H3 H 0.6192 0.8754 0.6604 0.061 Uiso 1 1 calc R U . . .
N4 N 0.4650(17) 0.4884(9) 0.6238(3) 0.053(3) Uani 1 1 d . . . . .
H4 H 0.4222 0.5514 0.6316 0.064 Uiso 1 1 calc R U . . .
O1 O 0.5890(10) 0.8806(6) 0.6006(2) 0.034(2) Uani 1 1 d . . . . .
O2 O 0.4484(11) 0.6680(6) 0.57986(18) 0.0355(19) Uani 1 1 d . . . . .
O3 O 0.2304(9) 0.8817(6) 0.5655(2) 0.034(2) Uani 1 1 d . . . . .
S S 0.1535(4) 0.9527(3) 0.59526(8) 0.0335(7) Uani 1 1 d . . . . .
Zn Zn 0.46567(18) 0.82092(11) 0.55857(3) 0.0277(3) Uani 1 1 d . . . . .

loop_
_atom_site_aniso_label
_atom_site_aniso_U_11
_atom_site_aniso_U_22
_atom_site_aniso_U_33
_atom_site_aniso_U_23
_atom_site_aniso_U_13
_atom_site_aniso_U_12
C1 0.022(6) 0.022(5) 0.024(5) 0.006(4) 0.004(5) 0.002(5)
C2 0.014(7) 0.034(6) 0.018(5) 0.008(5) 0.005(4) 0.008(5)
C3 0.040(6) 0.021(5) 0.033(5) -0.008(7) -0.001(6) 0.004(6)
C4 0.046(6) 0.029(5) 0.027(5) 0.003(4) -0.003(5) 0.005(5)
C5 0.035(8) 0.025(6) 0.029(6) 0.005(4) 0.000(5) 0.012(6)
C6 0.022(6) 0.024(5) 0.027(5) 0.001(4) 0.003(6) 0.000(6)
C7 0.040(7) 0.024(6) 0.020(6) 0.005(5) 0.004(6) 0.006(6)
C8 0.050(9) 0.020(6) 0.021(6) 0.000(5) 0.008(6) -0.005(6)
C9 0.040(8) 0.020(6) 0.024(6) -0.002(5) -0.002(6) 0.006(5)
C10 0.052(8) 0.027(6) 0.023(6) 0.002(5) 0.000(6) -0.013(6)
C11 0.030(7) 0.039(7) 0.028(7) -0.010(5) -0.001(6) -0.007(6)
C12 0.030(6) 0.019(6) 0.032(6) 0.004(5) 0.007(5) 0.001(5)
C13 0.029(7) 0.020(6) 0.030(6) -0.001(4) 0.003(5) 0.002(5)
C14 0.066(10) 0.030(6) 0.022(7) -0.004(5) 0.002(7) -0.006(7)
C15 0.058(11) 0.106(16) 0.052(9) 0.035(9) 0.026(8) 0.031(9)
C16 0.033(7) 0.049(9) 0.036(7) 0.001(6) 0.012(6) -0.017(6)
C17 0.057(12) 0.048(9) 0.114(16) -0.005(9) 0.035(10) 0.009(9)
C18 0.077(13) 0.089(14) 0.106(15) 0.017(12) 0.034(14) -0.002(15)
C19 0.058(12) 0.085(14) 0.109(15) 0.023(14) 0.021(12) 0.037(13)
C20 0.026(9) 0.12(2) 0.084(12) 0.025(13) 0.000(9) -0.009(11)
C21 0.047(9) 0.077(10) 0.054(9) 0.020(7) -0.017(9) -0.024(9)
C22 0.022(6) 0.027(6) 0.033(6) 0.002(4) -0.003(6) 0.000(5)
C23 0.020(5) 0.030(6) 0.028(6) 0.000(5) -0.004(6) 0.002(6)
C24 0.037(7) 0.032(6) 0.035(7) 0.005(5) 0.001(7) -0.006(6)
C25 0.024(6) 0.033(6) 0.038(7) 0.005(5) -0.010(6) -0.016(6)
C26 0.023(6) 0.023(6) 0.059(8) 0.009(5) 0.001(7) -0.002(6)
C27 0.030(7) 0.011(5) 0.065(8) 0.004(5) 0.002(7) 0.003(5)
C28 0.024(7) 0.027(6) 0.039(6) -0.006(5) 0.000(6) 0.003(5)
C29 0.047(8) 0.094(10) 0.035(7) 0.024(7) -0.005(8) -0.038(10)
C30A 0.11(5) 0.11(5) 0.03(2) 0.02(3) 0.00(4) -0.08(5)
C30B 0.050(19) 0.07(2) 0.044(18) 0.024(15) -0.023(15) -0.037(15)
C31 0.036(7) 0.034(6) 0.014(5) 0.001(5) 0.004(5) -0.001(6)
C32 0.039(8) 0.018(6) 0.067(9) -0.013(6) 0.009(7) -0.006(6)
C33 0.041(9) 0.088(15) 0.055(9) -0.039(9) 0.015(8) -0.025(9)
C34 0.099(16) 0.079(13) 0.051(10) 0.015(11) -0.012(10) -0.043(14)
C35 0.143(17) 0.018(7) 0.034(8) 0.000(6) -0.020(11) -0.006(9)
C36 0.076(10) 0.027(6) 0.038(7) -0.001(5) -0.005(8) 0.024(8)
C37 0.048(9) 0.079(11) 0.035(8) 0.000(7) 0.010(7) -0.001(8)
C38 0.048(9) 0.020(6) 0.081(11) -0.003(7) 0.010(8) -0.008(6)
N1 0.046(6) 0.017(4) 0.026(5) -0.003(4) -0.011(5) 0.011(5)
N2 0.013(5) 0.034(5) 0.020(5) 0.004(4) 0.004(5) 0.003(5)
N3 0.071(9) 0.059(8) 0.024(6) 0.017(5) -0.011(6) -0.035(7)
N4 0.082(9) 0.046(6) 0.033(6) 0.006(5) -0.003(7) -0.009(7)
O1 0.054(6) 0.016(4) 0.031(4) 0.007(3) -0.007(4) -0.004(4)
O2 0.054(5) 0.015(4) 0.038(4) -0.005(4) 0.000(4) -0.009(4)
O3 0.034(5) 0.042(5) 0.027(5) -0.007(4) 0.004(4) -0.015(4)
S 0.0353(18) 0.0322(16) 0.0331(17) -0.0076(14) 0.0072(15) -0.0113(14)
Zn 0.0406(7) 0.0195(5) 0.0231(6) -0.0007(6) 0.0025(7) -0.0052(7)

loop_
_atom_type_symbol
_atom_type_description
_atom_type_scat_dispersion_real
_atom_type_scat_dispersion_imag
_atom_type_scat_source
C C 0.0033 0.0016 'International Tables Vol C Tables 4.2.6.8 and 6.1.1.4'
H H 0.0000 0.0000 'International Tables Vol C Tables 4.2.6.8 and 6.1.1.4'
N N 0.0061 0.0033 'International Tables Vol C Tables 4.2.6.8 and 6.1.1.4'
O O 0.0106 0.0060 'International Tables Vol C Tables 4.2.6.8 and 6.1.1.4'
S S 0.1246 0.1234 'International Tables Vol C Tables 4.2.6.8 and 6.1.1.4'
Zn Zn 0.2839 1.4301 'International Tables Vol C Tables 4.2.6.8 and 6.1.1.4'

loop_
_geom_angle_atom_site_label_1
_geom_angle_atom_site_label_2
_geom_angle_atom_site_label_3
_geom_angle
C6 C1 C2 110.6(8)
N1 C1 C2 110.7(8)
N1 C1 C6 120.6(9)
C3 C2 C1 110.3(8)
N2 C2 C1 107.8(7)
N2 C2 C3 116.5(9)
C2 C3 C4 111.7(9)
C3 C4 C5 111.0(9)
C6 C5 C4 111.9(9)
C5 C6 C1 111.4(9)
N1 C7 C8 125.7(11)
C7 C8 C13 118.2(10)
C9 C8 C7 125.3(11)
C9 C8 C13 116.5(10)
C10 C9 C8 120.5(10)
O1 C9 C8 122.4(10)
O1 C9 C10 117.0(10)
C11 C10 C9 120.6(10)
C11 C10 N3 123.9(11)
N3 C10 C9 115.2(11)
C10 C11 C12 120.3(11)
C13 C12 C11 119.3(11)
C12 C13 C8 122.7(10)
C15 C14 C16 110.2(11)
N3 C14 C15 110.8(12)
N3 C14 C16 115.0(11)
C17 C16 C14 117.7(13)
C21 C16 C14 125.7(12)
C21 C16 C17 116.3(15)
C18 C17 C16 123.3(19)
C19 C18 C17 121(2)
C18 C19 C20 119.5(19)
C19 C20 C21 119.6(17)
C16 C21 C20 120.1(15)
N2 C22 C23 127.4(10)
C22 C23 C28 116.8(9)
C24 C23 C22 125.0(9)
C24 C23 C28 118.2(9)
C23 C24 C25 119.5(10)
O2 C24 C23 124.0(9)
O2 C24 C25 116.5(10)
C26 C25 C24 121.0(10)
N4 C25 C24 117.6(10)
N4 C25 C26 121.4(10)
C27 C26 C25 119.3(10)
C28 C27 C26 120.4(10)
C27 C28 C23 121.6(10)
C31 C29 C30A 101.3(19)
C31 C29 C30B 111.9(14)
N4 C29 C30A 96(2)
N4 C29 C30B 116.6(17)
N4 C29 C31 114.9(13)
C32 C31 C29 123.0(13)
C32 C31 C36 115.6(13)
C36 C31 C29 121.3(13)
C33 C32 C31 125.7(14)
C32 C33 C34 119.1(16)
C35 C34 C33 121.6(17)
C34 C35 C36 119.5(14)
C31 C36 C35 118.4(14)
C1 N1 Zn 110.9(7)
C7 N1 C1 123.1(9)
C7 N1 Zn 125.1(7)
C2 N2 Zn 116.3(6)
C22 N2 C2 119.8(9)
C22 N2 Zn 122.6(8)
C10 N3 C14 128.9(11)
C25 N4 C29 125.3(12)
C9 O1 Zn 131.3(7)
C24 O2 Zn 129.2(7)
S O3 Zn 131.7(5)
C37 S C38 98.7(7)
O3 S C37 107.1(6)
O3 S C38 105.3(6)
N2 Zn N1 78.9(3)
O1 Zn N1 89.7(3)
O1 Zn N2 148.3(4)
O1 Zn O3 105.3(3)
O2 Zn N1 164.7(4)
O2 Zn N2 91.4(3)
O2 Zn O1 92.7(3)
O2 Zn O3 101.2(3)
O3 Zn N1 92.6(4)
O3 Zn N2 104.6(3)

loop_
_geom_bond_atom_site_label_1
_geom_bond_atom_site_label_2
_geom_bond_distance
C1 C2 1.539(14)
C1 C6 1.537(13)
C1 N1 1.413(12)
C2 C3 1.506(13)
C2 N2 1.442(12)
C3 C4 1.518(15)
C4 C5 1.543(15)
C5 C6 1.510(14)
C7 C8 1.431(15)
C7 N1 1.323(15)
C8 C9 1.424(15)
C8 C13 1.432(15)
C9 C10 1.407(15)
C9 O1 1.330(13)
C10 C11 1.364(16)
C10 N3 1.376(14)
C11 C12 1.430(16)
C12 C13 1.348(14)
C14 C15 1.486(19)
C14 C16 1.499(19)
C14 N3 1.437(15)
C16 C17 1.42(2)
C16 C21 1.383(18)
C17 C18 1.34(2)
C18 C19 1.33(3)
C19 C20 1.41(3)
C20 C21 1.42(2)
C22 C23 1.420(14)
C22 N2 1.307(12)
C23 C24 1.399(15)
C23 C28 1.429(14)
C24 C25 1.418(15)
C24 O2 1.315(13)
C25 C26 1.395(15)
C25 N4 1.362(13)
C26 C27 1.395(15)
C27 C28 1.372(14)
C29 C30A 1.78(6)
C29 C30B 1.49(3)
C29 C31 1.484(17)
C29 N4 1.400(17)
C31 C32 1.382(16)
C31 C36 1.397(16)
C32 C33 1.322(19)
C33 C34 1.34(3)
C34 C35 1.34(3)
C35 C36 1.46(2)
C37 S 1.753(13)
C38 S 1.773(12)
N1 Zn 2.074(9)
N2 Zn 2.071(8)
O1 Zn 1.965(8)
O2 Zn 1.943(7)
O3 S 1.503(8)
O3 Zn 2.069(8)
